data_4032724
loop_
_publ_author_name
'Sakashita, Ryuichi'
'Oka, Yasutaka'
'Akimaru, Hisanori'
'Kesavan, Praseetha E.'
'Ishida, Masatoshi'
'Toganoh, Motoki'
'Ishizuka, Tomoya'
'Mori, Shigeki'
'Furuta, Hiroyuki'

_publ_section_title
;
 Tautomerism-Induced Cis-Trans Isomerization of Pyridylethenyl N-Confused
 Porphyrin.
;
_journal_issue 16
_journal_name_full 'The Journal of organic chemistry'
_journal_page_first 8686
_journal_page_last 8696
_journal_paper_doi 10.1021/acs.joc.7b01770
_journal_volume 82
_journal_year 2017
_chemical_formula_moiety 'C55 H29 F12 N5 Ni'
_chemical_formula_sum 'C55 H29 F12 N5 Ni'
_chemical_formula_weight 1046.54
_space_group_crystal_system triclinic
_space_group_IT_number 2
_space_group_name_Hall '-P 1'
_space_group_name_H-M_alt 'P -1'
_symmetry_space_group_name_Hall '-P 1'
_symmetry_space_group_name_H-M 'P -1'
_atom_sites_solution_hydrogens geom
_atom_sites_solution_primary direct
_atom_sites_solution_secondary difmap
_audit_creation_method SHELXL-2016/6
_cell_angle_alpha 72.950(5)
_cell_angle_beta 89.888(6)
_cell_angle_gamma 80.191(6)
_cell_formula_units_Z 2
_cell_length_a 10.5193(7)
_cell_length_b 14.9054(10)
_cell_length_c 17.3335(11)
_cell_measurement_reflns_used 13196
_cell_measurement_temperature 100(2)
_cell_measurement_theta_max 68.00
_cell_measurement_theta_min 3.15
_cell_volume 2557.0(3)
_computing_cell_refinement 'RAPID AUTO'
_computing_data_collection 'RAPID AUTO (Rigaku, 2010)'
_computing_data_reduction 'RAPID AUTO'
_computing_molecular_graphics 'CrystalStructure 4.2.4 (Rigaku, 2016)'
_computing_publication_material 'CrystalStructure 4.2.4'
_computing_structure_refinement 'SHELXL-2016/6 (Sheldrick, 2016)'
_computing_structure_solution 'SIR2004 (Burla, et al., 2005)'
_diffrn_ambient_temperature 100(2)
_diffrn_detector_area_resol_mean 10.000
_diffrn_measured_fraction_theta_full 0.983
_diffrn_measured_fraction_theta_max 0.980
_diffrn_measurement_device_type 'Rigaku R-AXIS RAPID'
_diffrn_measurement_method \w
_diffrn_radiation_type CuK\a
_diffrn_radiation_wavelength 1.54187
_diffrn_reflns_av_R_equivalents 0.0782
_diffrn_reflns_av_unetI/netI 0.1035
_diffrn_reflns_Laue_measured_fraction_full 0.983
_diffrn_reflns_Laue_measured_fraction_max 0.980
_diffrn_reflns_limit_h_max 12
_diffrn_reflns_limit_h_min -12
_diffrn_reflns_limit_k_max 17
_diffrn_reflns_limit_k_min -17
_diffrn_reflns_limit_l_max 20
_diffrn_reflns_limit_l_min -20
_diffrn_reflns_number 29842
_diffrn_reflns_point_group_measured_fraction_full 0.983
_diffrn_reflns_point_group_measured_fraction_max 0.980
_diffrn_reflns_theta_full 67.687
_diffrn_reflns_theta_max 68.205
_diffrn_reflns_theta_min 3.151
_diffrn_source 'Varimax 40 kV 30 mA Rotating anode'
_exptl_absorpt_coefficient_mu 1.296
_exptl_absorpt_correction_T_max 0.981
_exptl_absorpt_correction_T_min 0.495
_exptl_absorpt_correction_type multi-scan
_exptl_absorpt_process_details 'ABSCOR (Rigaku, 1995)'
_exptl_crystal_colour brown
_exptl_crystal_density_diffrn 1.359
_exptl_crystal_density_method 'not measured'
_exptl_crystal_description needle
_exptl_crystal_F_000 1060
_exptl_crystal_size_max 0.230
_exptl_crystal_size_mid 0.050
_exptl_crystal_size_min 0.015
_refine_diff_density_max 0.573
_refine_diff_density_min -0.632
_refine_diff_density_rms 0.069
_refine_ls_extinction_method none
_refine_ls_goodness_of_fit_ref 1.036
_refine_ls_hydrogen_treatment constr
_refine_ls_matrix_type full
_refine_ls_number_parameters 686
_refine_ls_number_reflns 9171
_refine_ls_number_restraints 132
_refine_ls_restrained_S_all 1.039
_refine_ls_R_factor_all 0.1384
_refine_ls_R_factor_gt 0.0904
_refine_ls_shift/su_max 0.000
_refine_ls_shift/su_mean 0.000
_refine_ls_structure_factor_coef Fsqd
_refine_ls_weighting_details 'w=1/[\s^2^(Fo^2^)+(0.0800P)^2^+1.8000P] where P=(Fo^2^+2Fc^2^)/3'
_refine_ls_weighting_scheme calc
_refine_ls_wR_factor_gt 0.2180
_refine_ls_wR_factor_ref 0.2412
_reflns_Friedel_coverage 0.000
_reflns_number_gt 4266
_reflns_number_total 9171
_reflns_threshold_expression 'I > 2\s(I)'
_cod_data_source_file jo7b01770_si_001.cif
_cod_data_source_block shelxl
_cod_database_code 4032724
_shelx_shelxl_version_number 2016/6
_shelx_space_group_comment
;
The symmetry employed for this shelxl refinement is uniquely defined
by the following loop, which should always be used as a source of
symmetry information in preference to the above space-group names.
They are only intended as comments.
;
_shelx_estimated_absorpt_t_min 0.755
_shelx_estimated_absorpt_t_max 0.981

loop_
_space_group_symop_operation_xyz
'x, y, z'
'-x, -y, -z'

loop_
_atom_site_label
_atom_site_type_symbol
_atom_site_fract_x
_atom_site_fract_y
_atom_site_fract_z
_atom_site_U_iso_or_equiv
_atom_site_adp_type
_atom_site_occupancy
_atom_site_site_symmetry_order
_atom_site_calc_flag
_atom_site_refinement_flags_posn
_atom_site_refinement_flags_adp
_atom_site_refinement_flags_occupancy
_atom_site_disorder_assembly
_atom_site_disorder_group
Ni1 Ni 0.72654(8) 0.07545(6) 0.94294(5) 0.0635(3) Uani 1 1 d . . . . .
F1 F 0.1383(4) -0.1353(4) 0.6209(3) 0.1475(19) Uani 1 1 d . U . . .
F2 F 0.3188(4) -0.1848(3) 0.5765(2) 0.1278(15) Uani 1 1 d . U . . .
F3 F 0.2465(4) -0.2708(3) 0.6806(2) 0.1252(15) Uani 1 1 d . U . . .
F4 F 0.5400(11) 0.6170(6) 0.4654(5) 0.111(3) Uani 0.641(14) 1 d . U P A 1
F5 F 0.5366(13) 0.7037(10) 0.5428(9) 0.128(4) Uani 0.641(14) 1 d . U P A 1
F6 F 0.7201(11) 0.6529(9) 0.4918(9) 0.113(4) Uani 0.641(14) 1 d . U P A 1
F104 F 0.4646(18) 0.6559(13) 0.5011(11) 0.126(5) Uani 0.359(14) 1 d . U P A 2
F105 F 0.602(2) 0.7140(16) 0.5508(13) 0.101(5) Uani 0.359(14) 1 d . U P A 2
F106 F 0.670(2) 0.6421(18) 0.4739(14) 0.111(6) Uani 0.359(14) 1 d . U P A 2
F7 F 1.1368(4) 0.4358(2) 1.2273(2) 0.1007(12) Uani 1 1 d . . . . .
F8 F 1.2365(4) 0.3015(3) 1.2992(2) 0.1101(13) Uani 1 1 d . . . . .
F9 F 1.3160(4) 0.3739(2) 1.1891(2) 0.0942(11) Uani 1 1 d . . . . .
F10 F 0.7572(4) -0.5219(3) 1.3869(2) 0.1176(14) Uani 1 1 d . . . . .
F11 F 0.9296(4) -0.4868(3) 1.4142(2) 0.1249(15) Uani 1 1 d . . . . .
F12 F 0.9220(5) -0.5647(3) 1.3312(2) 0.1338(17) Uani 1 1 d . . . . .
N1 N 0.6595(4) -0.0431(3) 0.9643(3) 0.0697(13) Uani 1 1 d . . . . .
N2 N 0.6434(4) 0.1212(3) 0.8341(2) 0.0618(11) Uani 1 1 d . . . . .
N3 N 0.7735(4) 0.1982(3) 0.9291(2) 0.0646(12) Uani 1 1 d . . . . .
N4 N 0.9268(4) -0.0770(3) 1.1587(3) 0.0701(13) Uani 1 1 d . . . . .
H4 H 0.950307 -0.130083 1.198371 0.084 Uiso 1 1 calc R U . . .
N5 N 0.9741(6) -0.1680(4) 1.3192(3) 0.0848(15) Uani 1 1 d . . . . .
C1 C 0.6732(6) -0.1207(4) 1.0353(3) 0.0697(16) Uani 1 1 d . . . . .
C2 C 0.5939(6) -0.1881(4) 1.0287(3) 0.0724(16) Uani 1 1 d . . . . .
H2 H 0.587430 -0.245896 1.069137 0.087 Uiso 1 1 calc R U . . .
C3 C 0.5310(6) -0.1560(4) 0.9564(3) 0.0730(16) Uani 1 1 d . . . . .
H3 H 0.470248 -0.184905 0.936049 0.088 Uiso 1 1 calc R U . . .
C4 C 0.5754(5) -0.0665(4) 0.9147(3) 0.0626(14) Uani 1 1 d . . . . .
C5 C 0.5427(5) -0.0166(4) 0.8347(3) 0.0611(14) Uani 1 1 d . . . . .
C6 C 0.5816(5) 0.0685(4) 0.7961(3) 0.0646(14) Uani 1 1 d . . . . .
C7 C 0.5568(5) 0.1209(4) 0.7109(3) 0.0668(15) Uani 1 1 d . . . . .
H7 H 0.520157 0.099790 0.670780 0.080 Uiso 1 1 calc R U . . .
C8 C 0.5956(5) 0.2041(4) 0.7001(3) 0.0689(15) Uani 1 1 d . . . . .
H8 H 0.590426 0.253791 0.650535 0.083 Uiso 1 1 calc R U . . .
C9 C 0.6462(5) 0.2054(4) 0.7763(3) 0.0615(14) Uani 1 1 d . . . . .
C10 C 0.6824(5) 0.2840(4) 0.7916(3) 0.0620(14) Uani 1 1 d . . . . .
C11 C 0.7358(5) 0.2808(4) 0.8658(3) 0.0614(14) Uani 1 1 d . . . . .
C12 C 0.7710(5) 0.3627(4) 0.8833(3) 0.0666(15) Uani 1 1 d . . . . .
H12 H 0.751680 0.427083 0.850259 0.080 Uiso 1 1 calc R U . . .
C13 C 0.8359(5) 0.3300(4) 0.9548(3) 0.0697(15) Uani 1 1 d . . . . .
H13 H 0.871084 0.367584 0.982126 0.084 Uiso 1 1 calc R U . . .
C14 C 0.8437(5) 0.2277(4) 0.9837(3) 0.0666(15) Uani 1 1 d . . . . .
C15 C 0.9127(5) 0.1690(4) 1.0528(3) 0.0593(13) Uani 1 1 d . . . . .
C16 C 0.9088(5) 0.0716(4) 1.0771(3) 0.0650(15) Uani 1 1 d . . . . .
C17 C 0.9723(5) 0.0027(4) 1.1498(3) 0.0624(14) Uani 1 1 d . . . . .
C18 C 0.8257(5) 0.0264(4) 1.0408(3) 0.0643(14) Uani 1 1 d . . . . .
C19 C 0.8360(6) -0.0649(4) 1.0962(3) 0.0637(14) Uani 1 1 d . . . . .
C20 C 0.7654(6) -0.1355(4) 1.0986(3) 0.0631(14) Uani 1 1 d . . . . .
C21 C 0.4658(6) -0.0600(4) 0.7865(3) 0.0623(14) Uani 1 1 d . . . . .
C22 C 0.3433(6) -0.0174(4) 0.7575(3) 0.0773(17) Uani 1 1 d . . . . .
H22 H 0.305488 0.039779 0.768689 0.093 Uiso 1 1 calc R U . . .
C23 C 0.2716(7) -0.0566(5) 0.7111(4) 0.0864(19) Uani 1 1 d . . . . .
H23 H 0.185171 -0.028019 0.692364 0.104 Uiso 1 1 calc R U . . .
C24 C 0.3314(6) -0.1383(4) 0.6937(3) 0.0712(16) Uani 1 1 d . . . . .
C25 C 0.4535(7) -0.1801(5) 0.7201(4) 0.094(2) Uani 1 1 d . . . . .
H25 H 0.492645 -0.235875 0.707265 0.113 Uiso 1 1 calc R U . . .
C26 C 0.5224(6) -0.1399(4) 0.7671(4) 0.0801(17) Uani 1 1 d . . . . .
H26 H 0.609009 -0.168432 0.785578 0.096 Uiso 1 1 calc R U . . .
C27 C 0.2580(8) -0.1818(6) 0.6433(4) 0.099(2) Uani 1 1 d . U . . .
C28 C 0.6647(6) 0.3763(4) 0.7252(3) 0.0665(15) Uani 1 1 d . . . . .
C29 C 0.5678(6) 0.4501(4) 0.7239(3) 0.0775(17) Uani 1 1 d . . . . .
H29 H 0.512115 0.444567 0.767590 0.093 Uiso 1 1 calc R U . . .
C30 C 0.5493(6) 0.5326(4) 0.6603(4) 0.0769(17) Uani 1 1 d . . . . .
H30 H 0.481398 0.583252 0.661173 0.092 Uiso 1 1 calc R U . . .
C31 C 0.6268(7) 0.5432(4) 0.5958(3) 0.0781(18) Uani 1 1 d . . . . .
C32 C 0.7288(6) 0.4718(4) 0.5973(4) 0.0799(17) Uani 1 1 d . . . . .
H32 H 0.786912 0.479376 0.554790 0.096 Uiso 1 1 calc R U . . .
C33 C 0.7468(6) 0.3876(4) 0.6618(3) 0.0732(16) Uani 1 1 d . . . . .
H33 H 0.816301 0.337483 0.662186 0.088 Uiso 1 1 calc R U . . .
C34 C 0.6016(10) 0.6295(6) 0.5254(5) 0.101(3) Uani 1 1 d . . . . .
C35 C 0.9904(6) 0.2152(4) 1.0960(3) 0.0663(15) Uani 1 1 d . . . . .
C36 C 0.9474(6) 0.2332(4) 1.1674(3) 0.0770(17) Uani 1 1 d . . . . .
H36 H 0.869384 0.214349 1.188339 0.092 Uiso 1 1 calc R U . . .
C37 C 1.0159(6) 0.2774(4) 1.2073(4) 0.0760(16) Uani 1 1 d . . . . .
H37 H 0.983657 0.290458 1.254865 0.091 Uiso 1 1 calc R U . . .
C38 C 1.1321(6) 0.3036(4) 1.1794(3) 0.0660(15) Uani 1 1 d . . . . .
C39 C 1.1769(6) 0.2875(4) 1.1087(4) 0.0725(16) Uani 1 1 d . . . . .
H39 H 1.254607 0.306979 1.087687 0.087 Uiso 1 1 calc R U . . .
C40 C 1.1050(6) 0.2415(4) 1.0685(4) 0.0762(17) Uani 1 1 d . . . . .
H40 H 1.136882 0.228333 1.020867 0.091 Uiso 1 1 calc R U . . .
C41 C 1.2047(7) 0.3518(4) 1.2237(4) 0.0801(18) Uani 1 1 d . . . . .
C42 C 0.7915(6) -0.2281(4) 1.1641(3) 0.0700(16) Uani 1 1 d . . . . .
C43 C 0.6909(6) -0.2585(4) 1.2142(3) 0.0770(17) Uani 1 1 d . . . . .
H43 H 0.607797 -0.219343 1.206195 0.092 Uiso 1 1 calc R U . . .
C44 C 0.7127(6) -0.3439(4) 1.2743(3) 0.0727(16) Uani 1 1 d . . . . .
H44 H 0.645146 -0.363606 1.308083 0.087 Uiso 1 1 calc R U . . .
C45 C 0.8341(6) -0.4018(4) 1.2855(3) 0.0719(16) Uani 1 1 d . . . . .
C46 C 0.9348(6) -0.3730(4) 1.2370(3) 0.0738(16) Uani 1 1 d . . . . .
H46 H 1.018160 -0.411744 1.245596 0.089 Uiso 1 1 calc R U . . .
C47 C 0.9109(6) -0.2863(4) 1.1757(3) 0.0684(15) Uani 1 1 d . . . . .
H47 H 0.978113 -0.267091 1.141351 0.082 Uiso 1 1 calc R U . . .
C48 C 0.8604(7) -0.4940(4) 1.3513(4) 0.0782(18) Uani 1 1 d . . . . .
C49 C 1.0689(6) 0.0080(4) 1.2057(3) 0.0783(17) Uani 1 1 d . . . . .
H49 H 1.110714 0.061189 1.185004 0.094 Uiso 1 1 calc R U . . .
C50 C 1.1145(6) -0.0452(4) 1.2809(4) 0.0857(18) Uani 1 1 d . . . . .
H50 H 1.187710 -0.026163 1.299187 0.103 Uiso 1 1 calc R U . . .
C51 C 1.0729(6) -0.1276(4) 1.3409(4) 0.0787(17) Uani 1 1 d . . . . .
C52 C 1.1338(7) -0.1652(5) 1.4130(4) 0.096(2) Uani 1 1 d . . . . .
H52 H 1.205193 -0.139868 1.425867 0.115 Uiso 1 1 calc R U . . .
C53 C 1.0936(7) -0.2428(5) 1.4715(4) 0.091(2) Uani 1 1 d . . . . .
H53 H 1.136323 -0.268481 1.523553 0.109 Uiso 1 1 calc R U . . .
C54 C 0.9936(7) -0.2796(5) 1.4518(4) 0.091(2) Uani 1 1 d . . . . .
H54 H 0.964957 -0.332004 1.489177 0.109 Uiso 1 1 calc R U . . .
C55 C 0.9343(6) -0.2381(4) 1.3749(4) 0.0784(17) Uani 1 1 d . . . . .
H55 H 0.861118 -0.261226 1.361624 0.094 Uiso 1 1 calc R U . . .

loop_
_atom_site_aniso_label
_atom_site_aniso_U_11
_atom_site_aniso_U_22
_atom_site_aniso_U_33
_atom_site_aniso_U_23
_atom_site_aniso_U_13
_atom_site_aniso_U_12
Ni1 0.0743(7) 0.0593(6) 0.0481(5) -0.0057(4) -0.0048(4) -0.0062(5)
F1 0.107(3) 0.179(4) 0.183(4) -0.113(4) -0.051(3) 0.009(3)
F2 0.146(4) 0.183(4) 0.081(3) -0.056(3) 0.020(2) -0.074(3)
F3 0.168(4) 0.128(3) 0.106(3) -0.044(3) 0.015(3) -0.083(3)
F4 0.134(7) 0.102(5) 0.068(4) 0.022(4) -0.046(4) -0.029(5)
F5 0.136(9) 0.084(6) 0.125(6) 0.016(5) 0.007(8) 0.000(7)
F6 0.106(7) 0.091(5) 0.113(7) 0.029(5) 0.001(5) -0.043(5)
F104 0.128(10) 0.113(9) 0.097(8) 0.023(7) -0.029(8) -0.012(8)
F105 0.114(11) 0.074(7) 0.096(7) 0.008(6) -0.006(9) -0.021(8)
F106 0.130(12) 0.101(9) 0.078(8) 0.013(7) 0.006(9) -0.022(10)
F7 0.097(3) 0.078(2) 0.137(3) -0.046(2) 0.008(2) -0.017(2)
F8 0.153(4) 0.093(3) 0.079(2) -0.006(2) -0.033(2) -0.042(3)
F9 0.085(3) 0.094(3) 0.113(3) -0.040(2) 0.001(2) -0.024(2)
F10 0.107(3) 0.103(3) 0.099(3) 0.031(2) 0.013(2) -0.007(2)
F11 0.174(4) 0.094(3) 0.082(3) 0.020(2) -0.043(3) -0.036(3)
F12 0.210(5) 0.060(2) 0.100(3) 0.008(2) 0.044(3) 0.005(3)
N1 0.083(3) 0.064(3) 0.058(3) -0.019(2) -0.002(2) 0.000(2)
N2 0.067(3) 0.054(3) 0.057(3) -0.007(2) 0.004(2) -0.004(2)
N3 0.075(3) 0.069(3) 0.045(2) -0.008(2) -0.008(2) -0.013(2)
N4 0.082(3) 0.057(3) 0.057(3) -0.002(2) -0.006(2) 0.002(3)
N5 0.100(4) 0.073(3) 0.072(3) -0.012(3) 0.001(3) -0.006(3)
C1 0.080(4) 0.071(4) 0.037(3) 0.004(3) 0.002(3) 0.007(3)
C2 0.095(5) 0.051(3) 0.062(4) -0.004(3) 0.000(3) -0.010(3)
C3 0.081(4) 0.063(4) 0.062(3) -0.006(3) -0.004(3) 0.000(3)
C4 0.071(4) 0.057(3) 0.059(3) -0.014(3) -0.010(3) -0.014(3)
C5 0.064(4) 0.051(3) 0.063(3) -0.013(3) 0.004(3) -0.002(3)
C6 0.070(4) 0.056(3) 0.063(3) -0.017(3) -0.003(3) -0.001(3)
C7 0.078(4) 0.062(4) 0.053(3) -0.013(3) -0.006(3) 0.000(3)
C8 0.070(4) 0.065(4) 0.059(3) -0.005(3) -0.008(3) -0.001(3)
C9 0.065(4) 0.060(3) 0.045(3) 0.002(3) -0.002(3) -0.003(3)
C10 0.068(4) 0.055(3) 0.051(3) 0.001(3) 0.002(3) -0.007(3)
C11 0.070(4) 0.049(3) 0.055(3) -0.002(3) -0.008(3) -0.007(3)
C12 0.067(4) 0.065(3) 0.053(3) 0.000(3) -0.006(3) -0.003(3)
C13 0.078(4) 0.063(4) 0.067(4) -0.017(3) 0.001(3) -0.015(3)
C14 0.070(4) 0.067(4) 0.055(3) -0.011(3) -0.001(3) -0.006(3)
C15 0.059(3) 0.063(3) 0.053(3) -0.016(3) 0.004(3) -0.007(3)
C16 0.077(4) 0.050(3) 0.063(3) -0.010(3) 0.015(3) -0.007(3)
C17 0.062(4) 0.070(4) 0.050(3) -0.015(3) -0.012(3) -0.003(3)
C18 0.071(4) 0.058(3) 0.060(3) -0.016(3) -0.003(3) -0.004(3)
C19 0.079(4) 0.061(3) 0.044(3) -0.008(3) -0.009(3) -0.006(3)
C20 0.080(4) 0.053(3) 0.054(3) -0.011(3) 0.001(3) -0.012(3)
C21 0.070(4) 0.053(3) 0.054(3) -0.003(3) -0.001(3) -0.007(3)
C22 0.083(4) 0.082(4) 0.072(4) -0.033(3) 0.001(3) -0.008(4)
C23 0.083(5) 0.101(5) 0.080(4) -0.037(4) -0.002(4) -0.012(4)
C24 0.080(4) 0.074(4) 0.057(3) -0.013(3) -0.003(3) -0.020(4)
C25 0.120(6) 0.080(4) 0.080(4) -0.027(4) -0.020(4) -0.002(4)
C26 0.076(4) 0.077(4) 0.084(4) -0.022(3) -0.007(3) -0.005(3)
C27 0.112(5) 0.116(5) 0.076(4) -0.028(4) -0.003(4) -0.041(5)
C28 0.082(4) 0.063(3) 0.045(3) -0.004(3) -0.009(3) -0.008(3)
C29 0.083(4) 0.074(4) 0.061(3) -0.004(3) -0.009(3) -0.002(3)
C30 0.095(5) 0.059(4) 0.068(4) -0.005(3) -0.013(3) -0.018(3)
C31 0.101(5) 0.066(4) 0.056(3) 0.004(3) -0.013(3) -0.022(4)
C32 0.091(5) 0.069(4) 0.071(4) -0.006(3) -0.003(3) -0.017(4)
C33 0.086(4) 0.062(4) 0.056(3) 0.002(3) 0.001(3) -0.006(3)
C34 0.125(8) 0.082(5) 0.071(5) 0.015(4) -0.014(5) -0.022(6)
C35 0.073(4) 0.058(3) 0.065(3) -0.014(3) -0.005(3) -0.012(3)
C36 0.086(4) 0.086(4) 0.058(3) -0.020(3) 0.008(3) -0.016(4)
C37 0.079(4) 0.080(4) 0.074(4) -0.027(3) 0.004(3) -0.020(4)
C38 0.075(4) 0.058(3) 0.065(3) -0.018(3) -0.001(3) -0.012(3)
C39 0.067(4) 0.070(4) 0.076(4) -0.016(3) 0.002(3) -0.010(3)
C40 0.083(5) 0.074(4) 0.067(4) -0.015(3) -0.002(3) -0.010(4)
C41 0.091(5) 0.061(4) 0.083(4) -0.020(3) 0.003(4) -0.001(4)
C42 0.102(5) 0.048(3) 0.051(3) -0.006(3) -0.008(3) -0.003(3)
C43 0.089(4) 0.061(4) 0.069(4) -0.005(3) 0.013(3) -0.007(3)
C44 0.090(4) 0.055(3) 0.059(3) 0.001(3) -0.002(3) -0.006(3)
C45 0.099(5) 0.051(3) 0.055(3) -0.006(3) -0.004(3) -0.004(3)
C46 0.089(4) 0.061(4) 0.060(3) -0.006(3) -0.002(3) -0.005(3)
C47 0.080(4) 0.062(3) 0.058(3) -0.010(3) 0.001(3) -0.011(3)
C48 0.103(5) 0.054(4) 0.060(4) 0.005(3) -0.005(4) -0.004(4)
C49 0.093(5) 0.062(4) 0.067(4) -0.005(3) 0.001(3) -0.005(3)
C50 0.095(5) 0.077(4) 0.070(4) -0.004(3) -0.008(3) -0.005(4)
C51 0.085(5) 0.069(4) 0.073(4) -0.009(3) -0.005(4) -0.012(4)
C52 0.123(6) 0.091(5) 0.069(4) -0.019(4) -0.015(4) -0.011(4)
C53 0.122(6) 0.077(4) 0.071(4) -0.012(4) -0.019(4) -0.027(4)
C54 0.121(6) 0.075(4) 0.072(4) -0.014(3) 0.000(4) -0.019(4)
C55 0.096(5) 0.075(4) 0.061(4) -0.008(3) 0.001(3) -0.029(4)

loop_
_atom_type_symbol
_atom_type_description
_atom_type_scat_dispersion_real
_atom_type_scat_dispersion_imag
_atom_type_scat_source
C C 0.0181 0.0091 'International Tables Vol C Tables 4.2.6.8 and 6.1.1.4'
H H 0.0000 0.0000 'International Tables Vol C Tables 4.2.6.8 and 6.1.1.4'
F F 0.0727 0.0534 'International Tables Vol C Tables 4.2.6.8 and 6.1.1.4'
N N 0.0311 0.0180 'International Tables Vol C Tables 4.2.6.8 and 6.1.1.4'
Ni Ni -3.0029 0.5091 'International Tables Vol C Tables 4.2.6.8 and 6.1.1.4'

loop_
_geom_angle_atom_site_label_1
_geom_angle_atom_site_label_2
_geom_angle_atom_site_label_3
_geom_angle
C18 Ni1 N3 90.0(2)
C18 Ni1 N1 90.0(2)
N3 Ni1 N1 172.45(18)
C18 Ni1 N2 172.5(2)
N3 Ni1 N2 90.12(18)
N1 Ni1 N2 90.79(18)
C4 N1 C1 103.4(5)
C4 N1 Ni1 127.3(4)
C1 N1 Ni1 129.0(4)
C9 N2 C6 105.1(4)
C9 N2 Ni1 128.1(4)
C6 N2 Ni1 126.4(3)
C11 N3 C14 103.8(4)
C11 N3 Ni1 127.5(4)
C14 N3 Ni1 128.4(3)
C17 N4 C19 110.3(4)
C17 N4 H4 124.9
C19 N4 H4 124.9
C55 N5 C51 118.3(5)
N1 C1 C20 123.7(6)
N1 C1 C2 110.7(5)
C20 C1 C2 125.1(5)
C3 C2 C1 108.6(5)
C3 C2 H2 125.7
C1 C2 H2 125.7
C2 C3 C4 105.7(5)
C2 C3 H3 127.1
C4 C3 H3 127.1
C5 C4 N1 125.1(5)
C5 C4 C3 123.3(5)
N1 C4 C3 111.5(5)
C6 C5 C4 123.4(5)
C6 C5 C21 118.7(5)
C4 C5 C21 117.9(5)
C5 C6 N2 125.1(5)
C5 C6 C7 125.5(5)
N2 C6 C7 109.3(5)
C8 C7 C6 106.7(5)
C8 C7 H7 126.6
C6 C7 H7 126.6
C7 C8 C9 107.9(5)
C7 C8 H8 126.0
C9 C8 H8 126.0
N2 C9 C10 123.9(5)
N2 C9 C8 110.7(5)
C10 C9 C8 125.1(5)
C9 C10 C11 123.0(5)
C9 C10 C28 118.8(5)
C11 C10 C28 118.2(5)
N3 C11 C10 124.6(5)
N3 C11 C12 111.5(4)
C10 C11 C12 123.6(5)
C13 C12 C11 106.5(5)
C13 C12 H12 126.7
C11 C12 H12 126.7
C12 C13 C14 108.5(5)
C12 C13 H13 125.8
C14 C13 H13 125.8
C15 C14 N3 125.9(5)
C15 C14 C13 124.6(5)
N3 C14 C13 109.4(5)
C14 C15 C16 119.8(5)
C14 C15 C35 116.2(5)
C16 C15 C35 124.0(5)
C15 C16 C18 125.1(5)
C15 C16 C17 125.4(6)
C18 C16 C17 108.9(5)
N4 C17 C49 121.0(5)
N4 C17 C16 106.8(5)
C49 C17 C16 132.1(6)
C19 C18 C16 103.4(5)
C19 C18 Ni1 127.4(4)
C16 C18 Ni1 129.2(4)
C20 C19 N4 119.9(5)
C20 C19 C18 129.5(5)
N4 C19 C18 110.4(5)
C19 C20 C1 118.6(5)
C19 C20 C42 120.8(5)
C1 C20 C42 120.4(5)
C22 C21 C26 119.5(6)
C22 C21 C5 120.7(5)
C26 C21 C5 119.7(5)
C21 C22 C23 121.0(6)
C21 C22 H22 119.5
C23 C22 H22 119.5
C24 C23 C22 117.9(6)
C24 C23 H23 121.1
C22 C23 H23 121.1
C25 C24 C23 121.8(6)
C25 C24 C27 118.8(6)
C23 C24 C27 119.3(6)
C24 C25 C26 119.1(6)
C24 C25 H25 120.5
C26 C25 H25 120.5
C21 C26 C25 120.6(6)
C21 C26 H26 119.7
C25 C26 H26 119.7
F3 C27 F1 105.5(7)
F3 C27 F2 105.4(7)
F1 C27 F2 107.4(6)
F3 C27 C24 113.4(6)
F1 C27 C24 113.8(7)
F2 C27 C24 110.8(6)
C29 C28 C33 118.2(5)
C29 C28 C10 122.0(5)
C33 C28 C10 119.8(5)
C28 C29 C30 121.1(6)
C28 C29 H29 119.4
C30 C29 H29 119.4
C31 C30 C29 121.3(6)
C31 C30 H30 119.4
C29 C30 H30 119.4
C30 C31 C32 118.8(6)
C30 C31 C34 121.1(7)
C32 C31 C34 120.1(7)
C31 C32 C33 119.6(6)
C31 C32 H32 120.2
C33 C32 H32 120.2
C28 C33 C32 120.8(6)
C28 C33 H33 119.6
C32 C33 H33 119.6
F4 C34 F5 108.1(10)
F4 C34 F6 103.1(10)
F5 C34 F6 108.8(10)
F106 C34 F105 100.6(17)
F106 C34 F104 115.5(14)
F105 C34 F104 92.9(12)
F106 C34 C31 121.7(15)
F4 C34 C31 112.8(7)
F5 C34 C31 113.0(9)
F6 C34 C31 110.5(8)
F105 C34 C31 110.3(10)
F104 C34 C31 111.0(9)
C40 C35 C36 117.8(6)
C40 C35 C15 122.2(5)
C36 C35 C15 119.9(6)
C37 C36 C35 121.0(6)
C37 C36 H36 119.5
C35 C36 H36 119.5
C36 C37 C38 120.9(6)
C36 C37 H37 119.6
C38 C37 H37 119.6
C39 C38 C37 119.5(6)
C39 C38 C41 120.5(6)
C37 C38 C41 119.9(6)
C38 C39 C40 118.7(6)
C38 C39 H39 120.7
C40 C39 H39 120.7
C35 C40 C39 122.0(6)
C35 C40 H40 119.0
C39 C40 H40 119.0
F8 C41 F7 105.3(5)
F8 C41 F9 106.6(6)
F7 C41 F9 104.7(5)
F8 C41 C38 113.4(5)
F7 C41 C38 112.6(6)
F9 C41 C38 113.5(5)
C47 C42 C43 119.1(5)
C47 C42 C20 121.3(6)
C43 C42 C20 119.6(5)
C44 C43 C42 120.5(6)
C44 C43 H43 119.8
C42 C43 H43 119.8
C43 C44 C45 119.8(6)
C43 C44 H44 120.1
C45 C44 H44 120.1
C44 C45 C46 120.6(5)
C44 C45 C48 120.6(6)
C46 C45 C48 118.7(6)
C47 C46 C45 118.9(6)
C47 C46 H46 120.5
C45 C46 H46 120.5
C42 C47 C46 121.1(6)
C42 C47 H47 119.5
C46 C47 H47 119.5
F12 C48 F10 106.4(6)
F12 C48 F11 106.4(6)
F10 C48 F11 101.3(5)
F12 C48 C45 115.5(5)
F10 C48 C45 114.7(6)
F11 C48 C45 111.4(5)
C50 C49 C17 134.9(6)
C50 C49 H49 112.6
C17 C49 H49 112.6
C49 C50 C51 132.9(7)
C49 C50 H50 113.6
C51 C50 H50 113.6
C52 C51 N5 120.1(6)
C52 C51 C50 120.3(7)
N5 C51 C50 119.5(6)
C51 C52 C53 120.9(7)
C51 C52 H52 119.5
C53 C52 H52 119.5
C54 C53 C52 118.9(6)
C54 C53 H53 120.5
C52 C53 H53 120.5
C53 C54 C55 117.7(7)
C53 C54 H54 121.2
C55 C54 H54 121.2
N5 C55 C54 123.7(6)
N5 C55 H55 118.2
C54 C55 H55 118.2

loop_
_geom_bond_atom_site_label_1
_geom_bond_atom_site_label_2
_geom_bond_distance
Ni1 C18 1.876(5)
Ni1 N3 1.923(4)
Ni1 N1 1.949(5)
Ni1 N2 1.958(4)
F1 C27 1.328(8)
F2 C27 1.330(8)
F3 C27 1.320(8)
F4 C34 1.301(10)
F5 C34 1.312(16)
F6 C34 1.429(15)
F104 C34 1.456(19)
F105 C34 1.45(3)
F106 C34 1.14(2)
F7 C41 1.350(6)
F8 C41 1.315(7)
F9 C41 1.361(7)
F10 C48 1.318(7)
F11 C48 1.351(7)
F12 C48 1.278(7)
N1 C4 1.388(6)
N1 C1 1.407(6)
N2 C9 1.362(6)
N2 C6 1.398(6)
N3 C11 1.386(6)
N3 C14 1.411(6)
N4 C17 1.324(6)
N4 C19 1.397(6)
N4 H4 0.8800
N5 C55 1.324(7)
N5 C51 1.390(7)
C1 C20 1.409(7)
C1 C2 1.439(8)
C2 C3 1.335(7)
C2 H2 0.9500
C3 C4 1.471(7)
C3 H3 0.9500
C4 C5 1.380(7)
C5 C6 1.380(7)
C5 C21 1.507(7)
C6 C7 1.454(7)
C7 C8 1.332(7)
C7 H7 0.9500
C8 C9 1.432(7)
C8 H8 0.9500
C9 C10 1.386(7)
C10 C11 1.390(7)
C10 C28 1.495(7)
C11 C12 1.445(7)
C12 C13 1.332(7)
C12 H12 0.9500
C13 C14 1.446(7)
C13 H13 0.9500
C14 C15 1.378(7)
C15 C16 1.395(7)
C15 C35 1.484(7)
C16 C18 1.437(7)
C16 C17 1.450(7)
C17 C49 1.432(7)
C18 C19 1.404(7)
C19 C20 1.379(7)
C20 C42 1.491(7)
C21 C22 1.362(7)
C21 C26 1.369(7)
C22 C23 1.409(8)
C22 H22 0.9500
C23 C24 1.387(8)
C23 H23 0.9500
C24 C25 1.345(8)
C24 C27 1.511(9)
C25 C26 1.410(8)
C25 H25 0.9500
C26 H26 0.9500
C28 C29 1.361(7)
C28 C33 1.386(7)
C29 C30 1.374(7)
C29 H29 0.9500
C30 C31 1.370(8)
C30 H30 0.9500
C31 C32 1.372(8)
C31 C34 1.476(8)
C32 C33 1.400(7)
C32 H32 0.9500
C33 H33 0.9500
C35 C40 1.373(7)
C35 C36 1.400(7)
C36 C37 1.366(7)
C36 H36 0.9500
C37 C38 1.390(7)
C37 H37 0.9500
C38 C39 1.383(7)
C38 C41 1.484(8)
C39 C40 1.409(8)
C39 H39 0.9500
C40 H40 0.9500
C42 C47 1.378(7)
C42 C43 1.417(8)
C43 C44 1.372(7)
C43 H43 0.9500
C44 C45 1.393(7)
C44 H44 0.9500
C45 C46 1.398(8)
C45 C48 1.489(7)
C46 C47 1.395(7)
C46 H46 0.9500
C47 H47 0.9500
C49 C50 1.351(7)
C49 H49 0.9500
C50 C51 1.487(8)
C50 H50 0.9500
C51 C52 1.326(8)
C52 C53 1.422(9)
C52 H52 0.9500
C53 C54 1.353(8)
C53 H53 0.9500
C54 C55 1.392(8)
C54 H54 0.9500
C55 H55 0.9500

loop_
_geom_torsion_atom_site_label_1
_geom_torsion_atom_site_label_2
_geom_torsion_atom_site_label_3
_geom_torsion_atom_site_label_4
_geom_torsion
C4 N1 C1 C20 169.9(5)
Ni1 N1 C1 C20 -15.9(8)
C4 N1 C1 C2 -2.0(6)
Ni1 N1 C1 C2 172.3(4)
N1 C1 C2 C3 0.0(7)
C20 C1 C2 C3 -171.7(5)
C1 C2 C3 C4 1.9(6)
C1 N1 C4 C5 -173.0(5)
Ni1 N1 C4 C5 12.6(8)
C1 N1 C4 C3 3.1(6)
Ni1 N1 C4 C3 -171.3(4)
C2 C3 C4 C5 172.9(5)
C2 C3 C4 N1 -3.3(6)
N1 C4 C5 C6 -6.0(9)
C3 C4 C5 C6 178.4(5)
N1 C4 C5 C21 171.0(5)
C3 C4 C5 C21 -4.6(8)
C4 C5 C6 N2 -8.8(8)
C21 C5 C6 N2 174.2(5)
C4 C5 C6 C7 175.9(5)
C21 C5 C6 C7 -1.1(8)
C9 N2 C6 C5 -171.1(5)
Ni1 N2 C6 C5 15.9(7)
C9 N2 C6 C7 4.8(6)
Ni1 N2 C6 C7 -168.2(3)
C5 C6 C7 C8 172.4(5)
N2 C6 C7 C8 -3.6(6)
C6 C7 C8 C9 0.8(6)
C6 N2 C9 C10 170.2(5)
Ni1 N2 C9 C10 -17.0(7)
C6 N2 C9 C8 -4.3(6)
Ni1 N2 C9 C8 168.5(3)
C7 C8 C9 N2 2.2(6)
C7 C8 C9 C10 -172.2(5)
N2 C9 C10 C11 8.8(8)
C8 C9 C10 C11 -177.5(5)
N2 C9 C10 C28 -171.9(5)
C8 C9 C10 C28 1.9(8)
C14 N3 C11 C10 168.8(5)
Ni1 N3 C11 C10 -16.4(8)
C14 N3 C11 C12 -5.2(6)
Ni1 N3 C11 C12 169.6(3)
C9 C10 C11 N3 8.2(9)
C28 C10 C11 N3 -171.1(5)
C9 C10 C11 C12 -178.4(5)
C28 C10 C11 C12 2.2(8)
N3 C11 C12 C13 3.2(6)
C10 C11 C12 C13 -170.9(5)
C11 C12 C13 C14 0.3(6)
C11 N3 C14 C15 -172.8(5)
Ni1 N3 C14 C15 12.4(8)
C11 N3 C14 C13 5.3(6)
Ni1 N3 C14 C13 -169.5(4)
C12 C13 C14 C15 174.6(5)
C12 C13 C14 N3 -3.6(6)
N3 C14 C15 C16 -5.1(8)
C13 C14 C15 C16 177.1(5)
N3 C14 C15 C35 173.6(5)
C13 C14 C15 C35 -4.3(8)
C14 C15 C16 C18 -7.4(8)
C35 C15 C16 C18 174.1(5)
C14 C15 C16 C17 -177.4(5)
C35 C15 C16 C17 4.1(8)
C19 N4 C17 C49 -178.8(5)
C19 N4 C17 C16 -0.3(6)
C15 C16 C17 N4 168.8(5)
C18 C16 C17 N4 -2.5(6)
C15 C16 C17 C49 -12.8(9)
C18 C16 C17 C49 175.8(6)
C15 C16 C18 C19 -167.3(5)
C17 C16 C18 C19 4.1(6)
C15 C16 C18 Ni1 12.9(8)
C17 C16 C18 Ni1 -175.7(4)
N3 Ni1 C18 C19 174.8(5)
N1 Ni1 C18 C19 2.4(5)
N3 Ni1 C18 C16 -5.3(5)
N1 Ni1 C18 C16 -177.8(5)
C17 N4 C19 C20 -172.5(5)
C17 N4 C19 C18 3.1(6)
C16 C18 C19 C20 170.7(6)
Ni1 C18 C19 C20 -9.4(9)
C16 C18 C19 N4 -4.3(6)
Ni1 C18 C19 N4 175.5(4)
N4 C19 C20 C1 179.1(5)
C18 C19 C20 C1 4.4(9)
N4 C19 C20 C42 -4.7(8)
C18 C19 C20 C42 -179.3(6)
N1 C1 C20 C19 8.3(8)
C2 C1 C20 C19 178.9(5)
N1 C1 C20 C42 -168.0(5)
C2 C1 C20 C42 2.6(8)
C6 C5 C21 C22 -68.0(7)
C4 C5 C21 C22 114.8(6)
C6 C5 C21 C26 107.8(6)
C4 C5 C21 C26 -69.4(7)
C26 C21 C22 C23 3.0(9)
C5 C21 C22 C23 178.9(5)
C21 C22 C23 C24 -2.1(9)
C22 C23 C24 C25 0.4(9)
C22 C23 C24 C27 -179.3(6)
C23 C24 C25 C26 0.3(10)
C27 C24 C25 C26 -180.0(6)
C22 C21 C26 C25 -2.3(9)
C5 C21 C26 C25 -178.2(5)
C24 C25 C26 C21 0.7(9)
C25 C24 C27 F3 59.0(9)
C23 C24 C27 F3 -121.2(7)
C25 C24 C27 F1 179.6(6)
C23 C24 C27 F1 -0.7(9)
C25 C24 C27 F2 -59.2(9)
C23 C24 C27 F2 120.5(7)
C9 C10 C28 C29 104.8(6)
C11 C10 C28 C29 -75.8(7)
C9 C10 C28 C33 -73.8(7)
C11 C10 C28 C33 105.6(6)
C33 C28 C29 C30 1.9(9)
C10 C28 C29 C30 -176.7(5)
C28 C29 C30 C31 0.5(9)
C29 C30 C31 C32 -3.5(9)
C29 C30 C31 C34 176.2(6)
C30 C31 C32 C33 4.0(9)
C34 C31 C32 C33 -175.8(6)
C29 C28 C33 C32 -1.4(9)
C10 C28 C33 C32 177.2(5)
C31 C32 C33 C28 -1.5(9)
C30 C31 C34 F106 174.6(17)
C32 C31 C34 F106 -6(2)
C30 C31 C34 F4 -98.9(11)
C32 C31 C34 F4 80.8(12)
C30 C31 C34 F5 24.1(13)
C32 C31 C34 F5 -156.2(10)
C30 C31 C34 F6 146.3(10)
C32 C31 C34 F6 -34.0(12)
C30 C31 C34 F105 57.2(13)
C32 C31 C34 F105 -123.0(12)
C30 C31 C34 F104 -44.3(15)
C32 C31 C34 F104 135.5(13)
C14 C15 C35 C40 -75.8(7)
C16 C15 C35 C40 102.8(7)
C14 C15 C35 C36 104.3(6)
C16 C15 C35 C36 -77.1(7)
C40 C35 C36 C37 1.4(8)
C15 C35 C36 C37 -178.7(5)
C35 C36 C37 C38 -1.7(9)
C36 C37 C38 C39 2.1(9)
C36 C37 C38 C41 179.8(5)
C37 C38 C39 C40 -2.3(8)
C41 C38 C39 C40 -180.0(5)
C36 C35 C40 C39 -1.6(8)
C15 C35 C40 C39 178.5(5)
C38 C39 C40 C35 2.1(8)
C39 C38 C41 F8 -123.6(6)
C37 C38 C41 F8 58.7(8)
C39 C38 C41 F7 116.9(6)
C37 C38 C41 F7 -60.8(8)
C39 C38 C41 F9 -1.8(8)
C37 C38 C41 F9 -179.5(5)
C19 C20 C42 C47 -59.6(7)
C1 C20 C42 C47 116.6(6)
C19 C20 C42 C43 122.1(6)
C1 C20 C42 C43 -61.7(7)
C47 C42 C43 C44 1.0(9)
C20 C42 C43 C44 179.3(5)
C42 C43 C44 C45 -0.7(9)
C43 C44 C45 C46 1.1(9)
C43 C44 C45 C48 178.8(6)
C44 C45 C46 C47 -1.6(8)
C48 C45 C46 C47 -179.5(5)
C43 C42 C47 C46 -1.6(8)
C20 C42 C47 C46 -179.9(5)
C45 C46 C47 C42 1.9(8)
C44 C45 C48 F12 135.2(7)
C46 C45 C48 F12 -47.0(9)
C44 C45 C48 F10 10.9(9)
C46 C45 C48 F10 -171.3(5)
C44 C45 C48 F11 -103.4(7)
C46 C45 C48 F11 74.4(7)
N4 C17 C49 C50 -16.8(10)
C16 C17 C49 C50 165.1(7)
C17 C49 C50 C51 -7.1(12)
C55 N5 C51 C52 6.7(9)
C55 N5 C51 C50 -176.5(5)
C49 C50 C51 C52 -177.7(7)
C49 C50 C51 N5 5.6(11)
N5 C51 C52 C53 -4.5(10)
C50 C51 C52 C53 178.8(6)
C51 C52 C53 C54 1.5(10)
C52 C53 C54 C55 -0.8(10)
C51 N5 C55 C54 -6.2(9)
C53 C54 C55 N5 3.3(10)
